data_7043862
loop_
_publ_author_name
'Hey-Hawkins, Evamarie'
'Gozzi, Marta'
'Schwarze, Benedikt'
'Sarosi, Menyhart B.'
'Dra\<ca, Dijana'
'Maksimovic-Ivanic, Danijela'
'Mijatovic, Sanja'
'L\"onnecke, Peter'

_publ_section_title
;
 Antiproliferative activity of (\h6-arene)ruthenacarborane sandwich
 complexes against HCT116 and MCF7 cell lines
;
_journal_name_full 'Dalton Trans.'
_journal_paper_doi 10.1039/C7DT02027A
_journal_year 2017
_chemical_formula_sum 'C12 H23 B9 O2 Ru'
_chemical_formula_weight 397.66
_space_group_crystal_system monoclinic
_space_group_IT_number 14
_space_group_name_Hall '-P 2yn'
_space_group_name_H-M_alt 'P 1 21/n 1'
_symmetry_space_group_name_Hall '-P 2yn'
_symmetry_space_group_name_H-M 'P 1 21/n 1'
_atom_sites_solution_hydrogens difmap
_atom_sites_solution_primary dual
_atom_sites_solution_secondary difmap
_audit_creation_method SHELXL-2016/6
_audit_update_record
;
2016-12-19 deposited with the CCDC.
2017-07-31 downloaded from the CCDC.
;
_cell_angle_alpha 90
_cell_angle_beta 103.9140(10)
_cell_angle_gamma 90
_cell_formula_units_Z 4
_cell_length_a 8.36840(10)
_cell_length_b 12.51360(10)
_cell_length_c 16.4655(2)
_cell_measurement_reflns_used 16849
_cell_measurement_temperature 130(2)
_cell_measurement_theta_max 37.3340
_cell_measurement_theta_min 2.5270
_cell_volume 1673.65(3)
_computing_cell_refinement
;
CrysAlisPro, Agilent Technologies,
Version 1.171.37.35 (release 13-08-2014 CrysAlis171 .NET)
(compiled Aug 13 2014,18:06:01)
;
_computing_data_collection
;
CrysAlisPro, Agilent Technologies,
Version 1.171.37.35 (release 13-08-2014 CrysAlis171 .NET)
(compiled Aug 13 2014,18:06:01)
;
_computing_data_reduction
;
CrysAlisPro, Agilent Technologies,
Version 1.171.37.35 (release 13-08-2014 CrysAlis171 .NET)
(compiled Aug 13 2014,18:06:01)
;
_computing_molecular_graphics
;
 ORTEP3 for Windows
 L. J. Farrugia, J. Appl. Crystallogr. 1997, 30, 565.
;
_computing_publication_material
;
 WINGX
 L.J. Farrugia,
 J. Appl. Cryst., 2012, 45, 849-854.
;
_computing_structure_refinement 'SHELXL-2016/6 (Sheldrick, 2016)'
_computing_structure_solution
;
 SHELXT-2014
 Program for Crystal Structure Analysis (Release 2014-4)
 G. M. Sheldrick, Instit\"ut f\"ur Anorganische Chemie der Universit\"at,
 Tammanstrasse 4, D-3400 G\"ottingen, Germany.
 G. M. Sheldrick, Acta. Cryst., 2015, A71, 3 - 8
;
_diffrn_ambient_temperature 130(2)
_diffrn_detector_area_resol_mean 16.3560
_diffrn_measured_fraction_theta_full 1.000
_diffrn_measured_fraction_theta_max 0.962
_diffrn_measurement_device_type 'Xcalibur, Sapphire3, Gemini'
_diffrn_measurement_method '\w scans'
_diffrn_radiation_type MoK\a
_diffrn_radiation_wavelength 0.71073
_diffrn_reflns_av_R_equivalents 0.0330
_diffrn_reflns_av_unetI/netI 0.0289
_diffrn_reflns_Laue_measured_fraction_full 1.000
_diffrn_reflns_Laue_measured_fraction_max 0.962
_diffrn_reflns_limit_h_max 13
_diffrn_reflns_limit_h_min -14
_diffrn_reflns_limit_k_max 21
_diffrn_reflns_limit_k_min -21
_diffrn_reflns_limit_l_max 27
_diffrn_reflns_limit_l_min -27
_diffrn_reflns_number 36692
_diffrn_reflns_point_group_measured_fraction_full 1.000
_diffrn_reflns_point_group_measured_fraction_max 0.962
_diffrn_reflns_theta_full 36.320
_diffrn_reflns_theta_max 37.433
_diffrn_reflns_theta_min 2.525
_diffrn_source 'Enhance (Mo) X-ray Source'
_exptl_absorpt_coefficient_mu 0.936
_exptl_absorpt_correction_T_max 1.00000
_exptl_absorpt_correction_T_min 0.94862
_exptl_absorpt_correction_type multi-scan
_exptl_absorpt_process_details
;
CrysAlisPro, Agilent Technologies,
Version 1.171.37.35 (release 13-08-2014 CrysAlis171 .NET)
(compiled Aug 13 2014,18:06:01)
Empirical absorption correction using spherical harmonics,
 implemented in SCALE3 ABSPACK scaling algorithm.
Empirical absorption correction using spherical harmonics,
 implemented in SCALE3 ABSPACK scaling algorithm.
;
_exptl_crystal_colour 'clear pale yellow'
_exptl_crystal_density_diffrn 1.578
_exptl_crystal_description prism
_exptl_crystal_F_000 800
_exptl_crystal_size_max 0.40
_exptl_crystal_size_mid 0.35
_exptl_crystal_size_min 0.20
_refine_diff_density_max 1.378
_refine_diff_density_min -0.689
_refine_diff_density_rms 0.088
_refine_ls_extinction_method none
_refine_ls_goodness_of_fit_ref 1.081
_refine_ls_hydrogen_treatment refall
_refine_ls_matrix_type full
_refine_ls_number_parameters 309
_refine_ls_number_reflns 8455
_refine_ls_number_restraints 6
_refine_ls_restrained_S_all 1.081
_refine_ls_R_factor_all 0.0350
_refine_ls_R_factor_gt 0.0272
_refine_ls_shift/su_max 0.002
_refine_ls_shift/su_mean 0.000
_refine_ls_structure_factor_coef Fsqd
_refine_ls_weighting_details 'w=1/[\s^2^(Fo^2^)+(0.0236P)^2^+0.6117P] where P=(Fo^2^+2Fc^2^)/3'
_refine_ls_weighting_scheme calc
_refine_ls_wR_factor_gt 0.0590
_refine_ls_wR_factor_ref 0.0623
_reflns_Friedel_coverage 0.000
_reflns_number_gt 7276
_reflns_number_total 8455
_reflns_threshold_expression 'I > 2\s(I)'
_cod_data_source_file c7dt02027a2.cif
_cod_data_source_block Ru8_x2363fin
_cod_database_code 7043862
_shelx_shelxl_version_number 2016/6
_shelx_space_group_comment
;
The symmetry employed for this shelxl refinement is uniquely defined
by the following loop, which should always be used as a source of
symmetry information in preference to the above space-group names.
They are only intended as comments.
;

loop_
_space_group_symop_operation_xyz
'x, y, z'
'-x+1/2, y+1/2, -z+1/2'
'-x, -y, -z'
'x-1/2, -y-1/2, z-1/2'

loop_
_atom_site_label
_atom_site_type_symbol
_atom_site_fract_x
_atom_site_fract_y
_atom_site_fract_z
_atom_site_U_iso_or_equiv
_atom_site_adp_type
_atom_site_occupancy
_atom_site_site_symmetry_order
_atom_site_calc_flag
_atom_site_refinement_flags_posn
Ru1 Ru 0.39820(2) 0.41287(2) 0.66134(2) 0.01266(3) Uani 1 1 d .
O1 O 0.09467(14) 0.65035(8) 0.63912(7) 0.0291(2) Uani 1 1 d .
O2 O 0.18662(13) 0.66303(8) 0.52167(6) 0.02207(18) Uani 1 1 d .
C1 C 0.60761(14) 0.33422(9) 0.74295(7) 0.01608(19) Uani 1 1 d .
C2 C 0.48659(15) 0.38909(10) 0.79459(7) 0.0174(2) Uani 1 1 d .
C3 C 0.18695(14) 0.49399(10) 0.58100(8) 0.01678(19) Uani 1 1 d .
C4 C 0.28878(15) 0.45523(10) 0.52989(7) 0.0176(2) Uani 1 1 d .
C5 C 0.33137(16) 0.34588(10) 0.53250(7) 0.0180(2) Uani 1 1 d .
C6 C 0.27438(15) 0.27332(10) 0.58518(8) 0.0180(2) Uani 1 1 d .
C7 C 0.16991(15) 0.31289(10) 0.63483(8) 0.0188(2) Uani 1 1 d .
C8 C 0.12651(15) 0.42180(10) 0.63340(8) 0.0182(2) Uani 1 1 d .
C9 C 0.15033(15) 0.61060(10) 0.58551(8) 0.0188(2) Uani 1 1 d .
C10 C 0.15638(18) 0.77774(10) 0.51813(9) 0.0227(2) Uani 1 1 d .
C11 C 0.3026(2) 0.83686(13) 0.56864(13) 0.0321(3) Uani 1 1 d .
C12 C 0.32573(19) 0.15863(11) 0.58933(9) 0.0249(3) Uani 1 1 d D
B1 B 0.45170(17) 0.52206(11) 0.76907(9) 0.0177(2) Uani 1 1 d .
B2 B 0.57343(17) 0.54953(11) 0.69400(9) 0.0167(2) Uani 1 1 d .
B3 B 0.66763(17) 0.42348(11) 0.67700(9) 0.0163(2) Uani 1 1 d .
B4 B 0.80176(18) 0.38392(12) 0.77418(10) 0.0197(2) Uani 1 1 d .
B5 B 0.68515(19) 0.35911(12) 0.84800(9) 0.0203(2) Uani 1 1 d .
B6 B 0.58839(18) 0.47974(12) 0.86476(9) 0.0196(2) Uani 1 1 d .
B7 B 0.64987(18) 0.58067(11) 0.80296(9) 0.0184(2) Uani 1 1 d .
B8 B 0.78253(17) 0.52056(12) 0.74665(9) 0.0189(2) Uani 1 1 d .
B9 B 0.79205(18) 0.48077(12) 0.85159(9) 0.0197(2) Uani 1 1 d .
H1X H 0.343(2) 0.5590(15) 0.7760(11) 0.021(4) Uiso 1 1 d .
H2X H 0.547(2) 0.6157(15) 0.6488(12) 0.023(4) Uiso 1 1 d .
H3X H 0.709(2) 0.3925(15) 0.6216(12) 0.026(5) Uiso 1 1 d .
H4X H 0.902(2) 0.3313(15) 0.7722(12) 0.025(5) Uiso 1 1 d .
H5X H 0.705(2) 0.2929(15) 0.8891(12) 0.027(5) Uiso 1 1 d .
H6X H 0.553(2) 0.4878(15) 0.9231(12) 0.027(5) Uiso 1 1 d .
H7X H 0.664(2) 0.6622(15) 0.8243(12) 0.025(5) Uiso 1 1 d .
H8X H 0.880(2) 0.5599(16) 0.7308(12) 0.030(5) Uiso 1 1 d .
H9X H 0.888(2) 0.4952(15) 0.9005(12) 0.026(5) Uiso 1 1 d .
H1 H 0.598(2) 0.2566(16) 0.7327(12) 0.030(5) Uiso 1 1 d .
H2 H 0.412(2) 0.3435(15) 0.8111(11) 0.023(4) Uiso 1 1 d .
H4 H 0.334(2) 0.5038(13) 0.4968(10) 0.016(4) Uiso 1 1 d .
H5 H 0.404(2) 0.3202(14) 0.4999(11) 0.020(4) Uiso 1 1 d .
H7 H 0.139(2) 0.2684(14) 0.6727(11) 0.020(4) Uiso 1 1 d .
H8 H 0.065(2) 0.4493(16) 0.6709(12) 0.028(5) Uiso 1 1 d .
H10A H 0.139(2) 0.7952(15) 0.4601(12) 0.025(5) Uiso 1 1 d .
H10B H 0.058(2) 0.7907(14) 0.5375(11) 0.020(4) Uiso 1 1 d .
H11A H 0.399(3) 0.8255(18) 0.5466(14) 0.045(6) Uiso 1 1 d .
H11B H 0.327(3) 0.8149(17) 0.6272(14) 0.036(5) Uiso 1 1 d .
H11C H 0.278(3) 0.9125(18) 0.5628(15) 0.047(7) Uiso 1 1 d .
H12A H 0.423(2) 0.1480(19) 0.5716(12) 0.047(6) Uiso 1 1 d D
H12B H 0.341(2) 0.1314(18) 0.6436(10) 0.044(6) Uiso 1 1 d D
H12C H 0.247(3) 0.116(2) 0.5538(13) 0.069(8) Uiso 1 1 d D

loop_
_atom_site_aniso_label
_atom_site_aniso_U_11
_atom_site_aniso_U_22
_atom_site_aniso_U_33
_atom_site_aniso_U_23
_atom_site_aniso_U_13
_atom_site_aniso_U_12
Ru1 0.01385(4) 0.01149(4) 0.01261(4) 0.00010(3) 0.00310(3) 0.00016(3)
O1 0.0372(6) 0.0204(5) 0.0362(6) 0.0042(4) 0.0212(5) 0.0089(4)
O2 0.0326(5) 0.0152(4) 0.0185(4) 0.0021(3) 0.0062(4) 0.0026(3)
C1 0.0176(5) 0.0125(4) 0.0168(5) 0.0005(4) 0.0016(4) -0.0001(4)
C2 0.0194(5) 0.0186(5) 0.0142(5) 0.0012(4) 0.0039(4) -0.0039(4)
C3 0.0160(4) 0.0151(5) 0.0181(5) 0.0010(4) 0.0019(4) 0.0014(4)
C4 0.0200(5) 0.0174(5) 0.0143(5) 0.0011(4) 0.0021(4) 0.0024(4)
C5 0.0215(5) 0.0175(5) 0.0139(5) -0.0012(4) 0.0020(4) 0.0014(4)
C6 0.0191(5) 0.0151(5) 0.0179(5) -0.0017(4) 0.0007(4) -0.0003(4)
C7 0.0167(5) 0.0168(5) 0.0221(5) 0.0009(4) 0.0030(4) -0.0025(4)
C8 0.0145(4) 0.0182(5) 0.0218(5) 0.0007(4) 0.0042(4) 0.0004(4)
C9 0.0166(5) 0.0169(5) 0.0218(5) 0.0022(4) 0.0029(4) 0.0023(4)
C10 0.0296(6) 0.0153(5) 0.0213(6) 0.0027(4) 0.0028(5) 0.0027(4)
C11 0.0257(7) 0.0230(7) 0.0467(10) -0.0021(6) 0.0068(6) -0.0027(5)
C12 0.0320(7) 0.0148(5) 0.0262(6) -0.0004(4) 0.0035(5) 0.0032(5)
B1 0.0196(5) 0.0171(6) 0.0169(5) -0.0029(4) 0.0051(4) 0.0003(4)
B2 0.0201(6) 0.0138(5) 0.0165(5) 0.0008(4) 0.0050(4) -0.0015(4)
B3 0.0163(5) 0.0172(6) 0.0162(5) -0.0008(4) 0.0054(4) 0.0000(4)
B4 0.0171(5) 0.0180(6) 0.0218(6) -0.0020(5) 0.0003(5) 0.0004(5)
B5 0.0228(6) 0.0175(6) 0.0174(6) 0.0019(4) -0.0010(5) -0.0029(5)
B6 0.0230(6) 0.0203(6) 0.0154(5) -0.0015(5) 0.0048(5) -0.0042(5)
B7 0.0229(6) 0.0145(5) 0.0176(6) -0.0020(4) 0.0043(5) -0.0026(4)
B8 0.0177(5) 0.0183(6) 0.0208(6) -0.0010(5) 0.0051(5) -0.0041(4)
B9 0.0203(6) 0.0177(6) 0.0190(6) -0.0009(5) 0.0007(5) -0.0036(5)

loop_
_atom_type_symbol
_atom_type_description
_atom_type_scat_dispersion_real
_atom_type_scat_dispersion_imag
_atom_type_scat_source
Ru Ru -1.2594 0.8363 'International Tables Vol C Tables 4.2.6.8 and 6.1.1.4'
O O 0.0106 0.0060 'International Tables Vol C Tables 4.2.6.8 and 6.1.1.4'
C C 0.0033 0.0016 'International Tables Vol C Tables 4.2.6.8 and 6.1.1.4'
B B 0.0013 0.0007 'International Tables Vol C Tables 4.2.6.8 and 6.1.1.4'
H H 0.0000 0.0000 'International Tables Vol C Tables 4.2.6.8 and 6.1.1.4'

loop_
_geom_angle_atom_site_label_1
_geom_angle_atom_site_label_2
_geom_angle_atom_site_label_3
_geom_angle
C2 Ru1 C1 44.01(5)
C2 Ru1 C3 135.06(5)
C1 Ru1 C3 178.97(5)
C2 Ru1 B1 46.58(5)
C1 Ru1 B1 78.75(5)
C3 Ru1 B1 100.24(5)
C2 Ru1 C4 172.26(5)
C1 Ru1 C4 143.16(5)
C3 Ru1 C4 37.74(5)
B1 Ru1 C4 126.82(5)
C2 Ru1 B3 78.42(5)
C1 Ru1 B3 46.07(5)
C3 Ru1 B3 134.12(5)
B1 Ru1 B3 82.21(5)
C4 Ru1 B3 105.75(5)
C2 Ru1 C8 107.58(5)
C1 Ru1 C8 142.02(5)
C3 Ru1 C8 37.76(5)
B1 Ru1 C8 97.83(5)
C4 Ru1 C8 67.65(5)
B3 Ru1 C8 171.83(5)
C2 Ru1 C5 149.64(5)
C1 Ru1 C5 113.58(5)
C3 Ru1 C5 67.46(5)
B1 Ru1 C5 163.70(5)
C4 Ru1 C5 37.20(5)
B3 Ru1 C5 98.59(5)
C8 Ru1 C5 79.07(5)
C2 Ru1 B2 79.41(5)
C1 Ru1 B2 79.19(5)
C3 Ru1 B2 100.30(5)
B1 Ru1 B2 48.32(5)
C4 Ru1 B2 98.40(5)
B3 Ru1 B2 48.21(5)
C8 Ru1 B2 126.46(5)
C5 Ru1 B2 121.23(5)
C2 Ru1 C7 100.89(5)
C1 Ru1 C7 113.06(5)
C3 Ru1 C7 67.25(5)
B1 Ru1 C7 120.25(5)
C4 Ru1 C7 78.99(5)
B3 Ru1 C7 148.81(5)
C8 Ru1 C7 36.93(5)
C5 Ru1 C7 66.17(5)
B2 Ru1 C7 162.94(5)
C2 Ru1 C6 117.26(5)
C1 Ru1 C6 100.84(4)
C3 Ru1 C6 80.00(4)
B1 Ru1 C6 155.31(5)
C4 Ru1 C6 67.20(5)
B3 Ru1 C6 115.55(5)
C8 Ru1 C6 67.10(5)
C5 Ru1 C6 36.87(5)
B2 Ru1 C6 156.31(5)
C7 Ru1 C6 36.93(5)
C9 O2 C10 116.48(11)
C2 C1 B4 110.99(10)
C2 C1 B3 111.76(9)
B4 C1 B3 63.20(8)
C2 C1 B5 61.94(8)
B4 C1 B5 61.86(8)
B3 C1 B5 114.89(9)
C2 C1 Ru1 67.66(6)
B4 C1 Ru1 126.30(8)
B3 C1 Ru1 68.19(6)
B5 C1 Ru1 126.32(8)
C2 C1 H1 118.0(11)
B4 C1 H1 116.6(11)
B3 C1 H1 124.0(11)
B5 C1 H1 110.2(11)
Ru1 C1 H1 108.6(11)
C1 C2 B6 111.44(10)
C1 C2 B1 111.79(9)
B6 C2 B1 63.13(8)
C1 C2 B5 61.90(8)
B6 C2 B5 62.17(8)
B1 C2 B5 114.85(10)
C1 C2 Ru1 68.33(6)
B6 C2 Ru1 126.38(8)
B1 C2 Ru1 67.86(6)
B5 C2 Ru1 126.91(9)
C1 C2 H2 116.0(11)
B6 C2 H2 118.1(11)
B1 C2 H2 125.2(11)
B5 C2 H2 110.3(11)
Ru1 C2 H2 107.0(11)
C4 C3 C8 119.60(11)
C4 C3 C9 121.46(11)
C8 C3 C9 118.81(11)
C4 C3 Ru1 71.74(7)
C8 C3 Ru1 72.07(7)
C9 C3 Ru1 124.62(8)
C5 C4 C3 119.75(11)
C5 C4 Ru1 72.21(7)
C3 C4 Ru1 70.52(7)
C5 C4 H4 120.1(10)
C3 C4 H4 120.0(10)
Ru1 C4 H4 125.9(10)
C4 C5 C6 121.38(11)
C4 C5 Ru1 70.58(7)
C6 C5 Ru1 72.65(7)
C4 C5 H5 119.8(11)
C6 C5 H5 118.8(11)
Ru1 C5 H5 127.7(11)
C5 C6 C7 118.25(11)
C5 C6 C12 120.56(12)
C7 C6 C12 121.19(12)
C5 C6 Ru1 70.49(7)
C7 C6 Ru1 70.97(7)
C12 C6 Ru1 129.07(9)
C8 C7 C6 121.26(12)
C8 C7 Ru1 70.55(7)
C6 C7 Ru1 72.10(7)
C8 C7 H7 118.9(11)
C6 C7 H7 119.5(11)
Ru1 C7 H7 125.0(11)
C7 C8 C3 119.75(12)
C7 C8 Ru1 72.52(7)
C3 C8 Ru1 70.17(7)
C7 C8 H8 120.9(12)
C3 C8 H8 119.1(12)
Ru1 C8 H8 124.6(12)
O1 C9 O2 125.27(12)
O1 C9 C3 124.10(12)
O2 C9 C3 110.62(11)
O2 C10 C11 110.69(12)
O2 C10 H10A 104.5(11)
C11 C10 H10A 110.5(11)
O2 C10 H10B 107.8(11)
C11 C10 H10B 112.4(11)
H10A C10 H10B 110.6(15)
C10 C11 H11A 111.1(13)
C10 C11 H11B 111.0(13)
H11A C11 H11B 109.5(18)
C10 C11 H11C 107.4(15)
H11A C11 H11C 106.6(19)
H11B C11 H11C 111.2(19)
C6 C12 H12A 112.5(14)
C6 C12 H12B 111.5(14)
H12A C12 H12B 108.3(15)
C6 C12 H12C 111.3(17)
H12A C12 H12C 105.2(15)
H12B C12 H12C 107.8(15)
C2 B1 B7 103.38(10)
C2 B1 B6 57.66(8)
B7 B1 B6 59.66(8)
C2 B1 B2 105.01(9)
B7 B1 B2 60.06(8)
B6 B1 B2 108.13(10)
C2 B1 Ru1 65.56(6)
B7 B1 Ru1 120.25(8)
B6 B1 Ru1 119.30(9)
B2 B1 Ru1 66.83(6)
C2 B1 H1X 119.9(10)
B7 B1 H1X 123.5(10)
B6 B1 H1X 114.9(10)
B2 B1 H1X 129.3(10)
Ru1 B1 H1X 110.3(10)
B8 B2 B7 59.29(8)
B8 B2 B1 105.96(10)
B7 B2 B1 58.93(8)
B8 B2 B3 59.29(8)
B7 B2 B3 106.20(9)
B1 B2 B3 106.05(9)
B8 B2 Ru1 118.01(8)
B7 B2 Ru1 117.53(8)
B1 B2 Ru1 64.85(6)
B3 B2 Ru1 65.27(6)
B8 B2 H2X 119.6(10)
B7 B2 H2X 118.5(10)
B1 B2 H2X 123.2(10)
B3 B2 H2X 125.1(10)
Ru1 B2 H2X 113.6(10)
C1 B3 B8 103.36(9)
C1 B3 B4 57.98(8)
B8 B3 B4 59.23(8)
C1 B3 B2 105.32(9)
B8 B3 B2 59.75(8)
B4 B3 B2 107.75(10)
C1 B3 Ru1 65.73(6)
B8 B3 Ru1 119.51(8)
B4 B3 Ru1 119.38(8)
B2 B3 Ru1 66.52(6)
C1 B3 H3X 119.0(10)
B8 B3 H3X 122.2(10)
B4 B3 H3X 112.3(10)
B2 B3 H3X 131.2(10)
Ru1 B3 H3X 113.1(10)
C1 B4 B5 59.73(8)
C1 B4 B8 104.78(10)
B5 B4 B8 108.46(10)
C1 B4 B9 105.17(10)
B5 B4 B9 59.71(8)
B8 B4 B9 60.41(8)
C1 B4 B3 58.82(7)
B5 B4 B3 109.49(10)
B8 B4 B3 60.25(8)
B9 B4 B3 109.03(10)
C1 B4 H4X 117.6(10)
B5 B4 H4X 118.7(10)
B8 B4 H4X 127.6(10)
B9 B4 H4X 127.7(10)
B3 B4 H4X 118.0(10)
C1 B5 C2 56.17(7)
C1 B5 B9 104.82(10)
C2 B5 B9 104.40(10)
C1 B5 B4 58.41(8)
C2 B5 B4 103.64(10)
B9 B5 B4 60.57(9)
C1 B5 B6 103.61(10)
C2 B5 B6 58.12(8)
B9 B5 B6 60.24(8)
B4 B5 B6 107.97(10)
C1 B5 H5X 117.6(10)
C2 B5 H5X 118.6(10)
B9 B5 H5X 131.1(10)
B4 B5 H5X 123.7(10)
B6 B5 H5X 125.2(10)
C2 B6 B5 59.71(8)
C2 B6 B9 105.21(10)
B5 B6 B9 59.71(9)
C2 B6 B7 104.65(10)
B5 B6 B7 108.17(10)
B9 B6 B7 60.24(8)
C2 B6 B1 59.21(8)
B5 B6 B1 109.60(10)
B9 B6 B1 108.70(10)
B7 B6 B1 59.78(8)
C2 B6 H6X 117.9(10)
B5 B6 H6X 117.1(10)
B9 B6 H6X 126.3(10)
B7 B6 H6X 128.8(10)
B1 B6 H6X 120.1(10)
B6 B7 B8 107.57(10)
B6 B7 B1 60.56(8)
B8 B7 B1 108.35(10)
B6 B7 B9 59.74(8)
B8 B7 B9 60.17(8)
B1 B7 B9 108.93(10)
B6 B7 B2 109.61(10)
B8 B7 B2 60.26(8)
B1 B7 B2 61.01(8)
B9 B7 B2 109.65(10)
B6 B7 H7X 120.9(10)
B8 B7 H7X 122.4(10)
B1 B7 H7X 121.2(10)
B9 B7 H7X 120.6(10)
B2 B7 H7X 121.1(10)
B4 B8 B7 107.81(10)
B4 B8 B9 60.03(8)
B7 B8 B9 59.98(8)
B4 B8 B3 60.51(8)
B7 B8 B3 108.42(10)
B9 B8 B3 108.94(10)
B4 B8 B2 109.75(10)
B7 B8 B2 60.45(8)
B9 B8 B2 109.65(10)
B3 B8 B2 60.96(8)
B4 B8 H8X 119.7(11)
B7 B8 H8X 123.9(11)
B9 B8 H8X 121.5(11)
B3 B8 H8X 119.7(11)
B2 B8 H8X 121.1(11)
B5 B9 B6 60.05(9)
B5 B9 B4 59.72(9)
B6 B9 B4 107.15(10)
B5 B9 B7 108.26(10)
B6 B9 B7 60.02(8)
B4 B9 B7 107.33(10)
B5 B9 B8 107.78(10)
B6 B9 B8 107.53(10)
B4 B9 B8 59.56(8)
B7 B9 B8 59.85(8)
B5 B9 H9X 118.9(11)
B6 B9 H9X 120.7(10)
B4 B9 H9X 122.0(11)
B7 B9 H9X 123.6(11)
B8 B9 H9X 124.4(11)

loop_
_geom_bond_atom_site_label_1
_geom_bond_atom_site_label_2
_geom_bond_distance
Ru1 C2 2.1607(12)
Ru1 C1 2.1709(12)
Ru1 C3 2.1865(12)
Ru1 B1 2.1983(14)
Ru1 C4 2.2025(12)
Ru1 B3 2.2109(14)
Ru1 C8 2.2114(12)
Ru1 C5 2.2237(12)
Ru1 B2 2.2327(14)
Ru1 C7 2.2370(12)
Ru1 C6 2.2518(12)
O1 C9 1.2005(16)
O2 C9 1.3344(16)
O2 C10 1.4564(16)
C1 C2 1.6230(18)
C1 B4 1.6997(19)
C1 B3 1.7150(18)
C1 B5 1.7234(19)
C1 H1 0.99(2)
C2 B6 1.6954(19)
C2 B1 1.7239(19)
C2 B5 1.7241(19)
C2 H2 0.931(18)
C3 C4 1.4195(17)
C3 C8 1.4234(17)
C3 C9 1.4966(17)
C4 C5 1.4120(18)
C4 H4 0.954(17)
C5 C6 1.4154(18)
C5 H5 0.961(18)
C6 C7 1.4218(18)
C6 C12 1.4950(18)
C7 C8 1.4091(18)
C7 H7 0.918(17)
C8 H8 0.957(19)
C10 C11 1.499(2)
C10 H10A 0.956(19)
C10 H10B 0.965(18)
C11 H11A 0.97(2)
C11 H11B 0.98(2)
C11 H11C 0.97(2)
C12 H12A 0.939(15)
C12 H12B 0.935(15)
C12 H12C 0.937(17)
B1 B7 1.776(2)
B1 B6 1.790(2)
B1 B2 1.8136(19)
B1 H1X 1.052(18)
B2 B8 1.793(2)
B2 B7 1.797(2)
B2 B3 1.8149(19)
B2 H2X 1.100(19)
B3 B8 1.785(2)
B3 B4 1.789(2)
B3 H3X 1.121(19)
B4 B5 1.760(2)
B4 B8 1.766(2)
B4 B9 1.775(2)
B4 H4X 1.074(18)
B5 B9 1.760(2)
B5 B6 1.766(2)
B5 H5X 1.057(19)
B6 B9 1.769(2)
B6 B7 1.774(2)
B6 H6X 1.078(18)
B7 B8 1.776(2)
B7 B9 1.778(2)
B7 H7X 1.076(19)
B8 B9 1.781(2)
B8 H8X 1.04(2)
B9 H9X 1.010(19)
